data_7704013
loop_
_publ_author_name
'Malinowski, Przemys\/law J'
'Jaro\'n, Tomasz'
'Doma\'nska, Ma\/lgorzata'
'Slattery, John M.'
'Schmitt, Manuel'
'Krossing, Ingo'

_publ_section_title
;
 Building blocks for the chemistry of perfluorinated alkoxyaluminates
 [Al{OC(CF<sub>3</sub>)<sub>3</sub>}<sub>4</sub>]<sup>-</sup>: simplified
 preparation and characterization of Li<sup>+</sup>-Cs<sup>+</sup>,
 Ag<sup>+</sup>, NH<sub>4</sub><sup>+</sup>,
 N<sub>2</sub>H<sub>5</sub><sup>+</sup> and
 N<sub>2</sub>H<sub>7</sub><sup>+</sup> salts.
;
_journal_issue 23
_journal_name_full 'Dalton transactions (Cambridge, England : 2003)'
_journal_page_first 7766
_journal_page_last 7773
_journal_paper_doi 10.1039/d0dt00592d
_journal_volume 49
_journal_year 2020
_chemical_formula_sum 'C16 H4 Al F36 N O4'
_chemical_formula_weight 985.18
_space_group_crystal_system triclinic
_space_group_IT_number 1
_space_group_name_Hall 'P 1'
_space_group_name_H-M_alt 'P 1'
_atom_sites_solution_hydrogens difmap
_audit_creation_method SHELXL-2014/7
_audit_update_record
;
2020-03-31 deposited with the CCDC.	2020-04-06 downloaded from the CCDC.
;
_cell_angle_alpha 81.237(3)
_cell_angle_beta 73.421(3)
_cell_angle_gamma 62.778(4)
_cell_formula_units_Z 2
_cell_length_a 9.6278(4)
_cell_length_b 10.5021(4)
_cell_length_c 16.8670(4)
_cell_measurement_reflns_used 33363
_cell_measurement_temperature 100(2)
_cell_measurement_theta_max 71.4300
_cell_measurement_theta_min 2.7140
_cell_volume 1453.04(10)
_computing_cell_refinement 'CrysAlisPro 1.171.39.46 (Rigaku OD, 2018)'
_computing_data_collection 'CrysAlisPro 1.171.39.46 (Rigaku OD, 2018)'
_computing_data_reduction 'CrysAlisPro 1.171.39.46 (Rigaku OD, 2018)'
_computing_molecular_graphics ShelxLe-1008
_computing_publication_material 'Vesta (Momma, Izumi, 2011)'
_computing_structure_refinement 'SHELXL-2014/7 (Sheldrick, 2014)'
_computing_structure_solution 'SHELXS in SHELXTL Version 2014/3'
_diffrn_ambient_temperature 100(2)
_diffrn_measured_fraction_theta_full 1.000
_diffrn_measured_fraction_theta_max 0.990
_diffrn_measurement_device_type 'SuperNova (Cu) X-ray Source'
_diffrn_radiation_type CuK\a
_diffrn_radiation_wavelength 1.54184
_diffrn_reflns_av_unetI/netI 0.0261
_diffrn_reflns_Laue_measured_fraction_full 1.000
_diffrn_reflns_Laue_measured_fraction_max 0.990
_diffrn_reflns_limit_h_max 11
_diffrn_reflns_limit_h_min -11
_diffrn_reflns_limit_k_max 12
_diffrn_reflns_limit_k_min -12
_diffrn_reflns_limit_l_max 20
_diffrn_reflns_limit_l_min -20
_diffrn_reflns_number 10469
_diffrn_reflns_point_group_measured_fraction_full 0.994
_diffrn_reflns_point_group_measured_fraction_max 0.979
_diffrn_reflns_theta_full 67.684
_diffrn_reflns_theta_max 72.051
_diffrn_reflns_theta_min 2.734
_diffrn_source 'micro-focus sealed X-ray tube'
_exptl_absorpt_coefficient_mu 3.163
_exptl_absorpt_correction_T_max 1.00000
_exptl_absorpt_correction_T_min 0.70275
_exptl_absorpt_correction_type multi-scan
_exptl_absorpt_process_details
;
CrysAlisPro 1.171.38.43 (Rigaku Oxford Diffraction, 2015)
Empirical absorption correction using spherical harmonics,
 implemented in SCALE3 ABSPACK scaling algorithm.
;
_exptl_crystal_colour colorless
_exptl_crystal_density_diffrn 2.252
_exptl_crystal_description block
_exptl_crystal_F_000 952
_exptl_crystal_size_max 0.190
_exptl_crystal_size_mid 0.140
_exptl_crystal_size_min 0.080
_refine_diff_density_max 0.454
_refine_diff_density_min -0.501
_refine_diff_density_rms 0.089
_refine_ls_abs_structure_details
;
 Flack x determined using 4598 quotients [(I+)-(I-)]/[(I+)+(I-)]
 (Parsons, Flack and Wagner, Acta Cryst. B69 (2013) 249-259).
;
_refine_ls_abs_structure_Flack -0.02(3)
_refine_ls_extinction_method none
_refine_ls_goodness_of_fit_ref 1.056
_refine_ls_hydrogen_treatment refall
_refine_ls_matrix_type full
_refine_ls_number_parameters 1078
_refine_ls_number_reflns 10469
_refine_ls_number_restraints 10498
_refine_ls_restrained_S_all 0.903
_refine_ls_R_factor_all 0.0564
_refine_ls_R_factor_gt 0.0557
_refine_ls_shift/su_max 0.032
_refine_ls_shift/su_mean 0.001
_refine_ls_structure_factor_coef Fsqd
_refine_ls_weighting_details 'w=1/[\s^2^(Fo^2^)+(0.0914P)^2^+2.6562P] where P=(Fo^2^+2Fc^2^)/3'
_refine_ls_weighting_scheme calc
_refine_ls_wR_factor_gt 0.1498
_refine_ls_wR_factor_ref 0.1506
_reflns_Friedel_coverage 0.978
_reflns_Friedel_fraction_full 0.988
_reflns_Friedel_fraction_max 0.968
_reflns_number_gt 10310
_reflns_number_total 10469
_reflns_threshold_expression 'I > 2\s(I)'
_cod_data_source_file d0dt00592d3.cif
_cod_data_source_block 2018_02_27_MD22B_K_twin
_cod_depositor_comments 'Adding full bibliography for 7704008--7704017.cif.'
_cod_database_code 7704013
_shelx_shelxl_version_number 2014/7
_shelx_space_group_comment
;
The symmetry employed for this shelxl refinement is uniquely defined
by the following loop, which should always be used as a source of
symmetry information in preference to the above space-group names.
They are only intended as comments.
;
_shelx_estimated_absorpt_t_min 0.585
_shelx_estimated_absorpt_t_max 0.786

loop_
_space_group_symop_operation_xyz
'x, y, z'

loop_
_atom_site_label
_atom_site_type_symbol
_atom_site_fract_x
_atom_site_fract_y
_atom_site_fract_z
_atom_site_U_iso_or_equiv
_atom_site_adp_type
_atom_site_occupancy
_atom_site_site_symmetry_order
_atom_site_calc_flag
_atom_site_refinement_flags_posn
_atom_site_refinement_flags_adp
_atom_site_refinement_flags_occupancy
_atom_site_disorder_assembly
_atom_site_disorder_group
Al1 Al 0.9225(3) 0.8292(3) 0.25456(18) 0.0216(6) Uani 1 1 d . . . . .
N1 N 0.3042(14) 0.2177(12) 0.3877(7) 0.043(3) Uani 1 1 d D U . . .
H3 H 0.241(12) 0.259(11) 0.434(4) 0.05(2) Uiso 1 1 d D U . . .
H2 H 0.337(12) 0.125(3) 0.394(7) 0.05(2) Uiso 1 1 d D U . . .
H1 H 0.387(8) 0.237(11) 0.373(6) 0.04(2) Uiso 1 1 d D U . . .
Al2 Al 0.0932(4) 0.3137(4) 0.75092(19) 0.0229(5) Uani 1 1 d . . . . .
N2 N 0.1985(16) -0.3049(13) 0.9024(7) 0.051(3) Uani 1 1 d D U . . .
H7 H 0.155(13) -0.301(13) 0.9554(18) 0.07(2) Uiso 1 1 d D U . . .
H6 H 0.210(15) -0.382(8) 0.883(7) 0.07(2) Uiso 1 1 d D U . . .
H5 H 0.137(12) -0.230(8) 0.877(7) 0.07(2) Uiso 1 1 d D U . . .
O1_1 O 0.7785(10) 0.7990(8) 0.3310(4) 0.0268(15) Uani 1 1 d D U . . .
C1_1 C 0.7466(10) 0.7271(9) 0.4037(5) 0.0268(19) Uani 1 1 d D U . . .
C2_1 C 0.5656(11) 0.7623(12) 0.4267(6) 0.038(2) Uani 1 1 d D U . . .
F1_1 F 0.4778(10) 0.9011(8) 0.4147(5) 0.0492(19) Uani 1 1 d D U . . .
F2_1 F 0.5147(9) 0.7275(9) 0.5054(4) 0.0450(18) Uani 1 1 d D U . . .
F3_1 F 0.5382(10) 0.6881(9) 0.3789(5) 0.0471(18) Uani 1 1 d D U . . .
C3_1 C 0.8450(13) 0.5630(10) 0.3956(6) 0.037(2) Uani 1 1 d D U . . .
F4_1 F 1.0002(9) 0.5211(8) 0.3946(4) 0.0418(16) Uani 1 1 d D U . . .
F5_1 F 0.8489(10) 0.5216(7) 0.3234(4) 0.0412(16) Uani 1 1 d D U . . .
F6_1 F 0.7893(10) 0.4876(7) 0.4552(4) 0.0430(17) Uani 1 1 d D U . . .
C4_1 C 0.7851(14) 0.7764(11) 0.4734(5) 0.038(2) Uani 1 1 d D U . . .
F7_1 F 0.9275(10) 0.7806(9) 0.4478(5) 0.0484(19) Uani 1 1 d D U . . .
F8_1 F 0.7908(11) 0.6895(10) 0.5407(4) 0.051(2) Uani 1 1 d D U . . .
F9_1 F 0.6749(12) 0.9091(8) 0.4969(5) 0.054(2) Uani 1 1 d D U . . .
O1_2 O 0.8452(9) 0.8961(8) 0.1685(4) 0.0275(15) Uani 1 1 d D U . . .
C1_2 C 0.7541(10) 0.8866(8) 0.1237(5) 0.0245(18) Uani 1 1 d D U . . .
C2_2 C 0.5738(10) 0.9557(10) 0.1691(5) 0.029(2) Uani 1 1 d D U . . .
F1_2 F 0.5371(9) 0.8630(8) 0.2270(4) 0.0368(15) Uani 1 1 d D U . . .
F2_2 F 0.4752(9) 0.9944(9) 0.1197(4) 0.0405(15) Uani 1 1 d D U . . .
F3_2 F 0.5388(9) 1.0694(7) 0.2104(4) 0.0394(15) Uani 1 1 d D U . . .
C3_2 C 0.7782(12) 0.9697(10) 0.0405(5) 0.030(2) Uani 1 1 d D U . . .
F4_2 F 0.9327(8) 0.9359(8) 0.0073(4) 0.0378(15) Uani 1 1 d D U . . .
F5_2 F 0.7032(9) 1.1101(7) 0.0511(4) 0.0387(15) Uani 1 1 d D U . . .
F6_2 F 0.7210(10) 0.9428(8) -0.0160(4) 0.0399(16) Uani 1 1 d D U . . .
C4_2 C 0.8038(12) 0.7291(9) 0.1053(5) 0.031(2) Uani 1 1 d D U . . .
F7_2 F 0.9423(8) 0.6772(7) 0.0455(4) 0.0337(14) Uani 1 1 d D U . . .
F8_2 F 0.6943(9) 0.7112(8) 0.0807(4) 0.0375(15) Uani 1 1 d D U . . .
F9_2 F 0.8325(9) 0.6451(7) 0.1720(4) 0.0366(15) Uani 1 1 d D U . . .
O1_3 O 1.0963(9) 0.6687(8) 0.2337(4) 0.0268(15) Uani 1 1 d D U . . .
C1_3 C 1.2558(10) 0.6062(9) 0.2007(5) 0.0273(19) Uani 1 1 d D U . . .
C2_3 C 1.3008(12) 0.4593(10) 0.1680(6) 0.037(2) Uani 1 1 d D U . . .
F1_3 F 1.2263(10) 0.3895(8) 0.2233(5) 0.0478(17) Uani 1 1 d D U . . .
F2_3 F 1.4601(9) 0.3728(9) 0.1524(6) 0.052(2) Uani 1 1 d D U . . .
F3_3 F 1.2533(11) 0.4743(9) 0.0990(5) 0.053(2) Uani 1 1 d D U . . .
C3_3 C 1.3045(12) 0.6994(11) 0.1281(5) 0.034(2) Uani 1 1 d D U . . .
F4_3 F 1.3065(9) 0.8126(8) 0.1555(4) 0.0427(16) Uani 1 1 d D U . . .
F5_3 F 1.2043(9) 0.7498(10) 0.0788(4) 0.0453(18) Uani 1 1 d D U . . .
F6_3 F 1.4544(8) 0.6243(9) 0.0811(4) 0.0404(16) Uani 1 1 d D U . . .
C4_3 C 1.3464(12) 0.5871(11) 0.2675(6) 0.033(2) Uani 1 1 d D U . . .
F7_3 F 1.2789(10) 0.7035(8) 0.3138(4) 0.0446(17) Uani 1 1 d D U . . .
F8_3 F 1.5006(9) 0.5573(9) 0.2369(5) 0.0445(17) Uani 1 1 d D U . . .
F9_3 F 1.3403(10) 0.4770(9) 0.3204(5) 0.0459(17) Uani 1 1 d D U . . .
O1_4 O 0.9699(9) 0.9545(8) 0.2807(4) 0.0267(15) Uani 1 1 d D U . . .
C1_4 C 0.9328(11) 1.0925(10) 0.2904(5) 0.032(2) Uani 1 1 d D U . . .
C2_4 C 0.7690(12) 1.1664(12) 0.3533(6) 0.045(3) Uani 1 1 d D U . . .
F1_4 F 0.6618(9) 1.1301(8) 0.3392(5) 0.0438(17) Uani 1 1 d D U . . .
F2_4 F 0.7074(9) 1.3104(7) 0.3455(5) 0.0464(17) Uani 1 1 d D U . . .
F3_4 F 0.7896(12) 1.1228(9) 0.4315(4) 0.055(2) Uani 1 1 d D U . . .
C3_4 C 1.0660(14) 1.0949(13) 0.3232(8) 0.056(3) Uani 1 1 d D U . . .
F4_4 F 1.1979(10) 1.0746(11) 0.2603(6) 0.062(2) Uani 1 1 d D U . . .
F5_4 F 1.1030(11) 0.9945(8) 0.3842(5) 0.052(2) Uani 1 1 d D U . . .
F6_4 F 1.0174(13) 1.2209(9) 0.3582(7) 0.069(3) Uani 1 1 d D U . . .
C4_4 C 0.9239(15) 1.1784(12) 0.2070(6) 0.051(3) Uani 1 1 d D U . . .
F7_4 F 1.0469(12) 1.1009(9) 0.1467(5) 0.061(2) Uani 1 1 d D U . . .
F8_4 F 0.9460(15) 1.2990(9) 0.2087(6) 0.074(3) Uani 1 1 d D U . . .
F9_4 F 0.7801(13) 1.2139(9) 0.1915(6) 0.065(2) Uani 1 1 d D U . . .
O1_5 O -0.0890(8) 0.4622(8) 0.7659(4) 0.0276(15) Uani 1 1 d D U . . .
C1_5 C -0.2325(11) 0.5402(9) 0.8176(5) 0.032(2) Uani 1 1 d D U . . .
C2_5 C -0.3401(12) 0.6545(12) 0.7634(6) 0.041(2) Uani 1 1 d D U . . .
F1_5 F -0.2937(12) 0.7587(8) 0.7393(5) 0.055(2) Uani 1 1 d D U . . .
F2_5 F -0.4961(9) 0.7155(9) 0.8059(5) 0.0491(19) Uani 1 1 d D U . . .
F3_5 F -0.3345(11) 0.5953(10) 0.6974(4) 0.054(2) Uani 1 1 d D U . . .
C3_5 C -0.3129(13) 0.4417(11) 0.8619(6) 0.035(2) Uani 1 1 d D U . . .
F4_5 F -0.2108(10) 0.3206(8) 0.8908(5) 0.0454(17) Uani 1 1 d D U . . .
F5_5 F -0.3738(12) 0.4045(11) 0.8117(5) 0.055(2) Uani 1 1 d D U . . .
F6_5 F -0.4368(10) 0.5040(9) 0.9271(4) 0.0491(19) Uani 1 1 d D U . . .
C4_5 C -0.2088(13) 0.6134(11) 0.8825(6) 0.039(2) Uani 1 1 d D U . . .
F7_5 F -0.1493(11) 0.5172(9) 0.9406(5) 0.050(2) Uani 1 1 d D U . . .
F8_5 F -0.3485(10) 0.7168(7) 0.9217(4) 0.0416(17) Uani 1 1 d D U . . .
F9_5 F -0.1093(12) 0.6722(11) 0.8495(6) 0.061(2) Uani 1 1 d D U . . .
O1_6 O 0.0731(10) 0.1645(9) 0.7346(5) 0.0306(16) Uani 1 1 d D U . . .
C1_6 C 0.0486(11) 0.0957(10) 0.6820(5) 0.033(2) Uani 1 1 d D U . . .
C2_6 C 0.2099(13) 0.0071(12) 0.6197(7) 0.047(3) Uani 1 1 d D U . . .
F1_6 F 0.2545(13) 0.0926(11) 0.5610(5) 0.062(2) Uani 1 1 d D U . . .
F2_6 F 0.1994(12) -0.0891(9) 0.5802(5) 0.058(2) Uani 1 1 d D U . . .
F3_6 F 0.3260(11) -0.0631(11) 0.6576(6) 0.065(3) Uani 1 1 d D U . . .
C3_6 C -0.0223(16) -0.0067(13) 0.7323(7) 0.050(3) Uani 1 1 d D U . . .
F4_6 F -0.1348(14) 0.0570(11) 0.7996(6) 0.069(3) Uani 1 1 d D U . . .
F5_6 F 0.0920(14) -0.1210(10) 0.7616(6) 0.066(3) Uani 1 1 d D U . . .
F6_6 F -0.0836(14) -0.0572(11) 0.6908(6) 0.065(3) Uani 1 1 d D U . . .
C4_6 C -0.0673(15) 0.2002(12) 0.6287(7) 0.051(3) Uani 1 1 d D U . . .
F7_6 F -0.2214(11) 0.2533(11) 0.6749(6) 0.069(3) Uani 1 1 d D U . . .
F8_6 F -0.0667(12) 0.1415(10) 0.5636(5) 0.057(2) Uani 1 1 d D U . . .
F9_6 F -0.0414(13) 0.3151(9) 0.6038(6) 0.063(2) Uani 1 1 d D U . . .
O1_7 O 0.2247(9) 0.3432(9) 0.6646(4) 0.0290(16) Uani 1 1 d D U . . .
C1_7 C 0.2941(10) 0.4284(10) 0.6212(5) 0.033(2) Uani 1 1 d D U . . .
C2_7 C 0.3217(14) 0.5110(12) 0.6792(6) 0.039(2) Uani 1 1 d D U . . .
F1_7 F 0.1938(11) 0.5627(9) 0.7438(4) 0.0469(17) Uani 1 1 d D U . . .
F2_7 F 0.3475(11) 0.6230(9) 0.6429(5) 0.0462(18) Uani 1 1 d D U . . .
F3_7 F 0.4433(11) 0.4262(9) 0.7134(5) 0.0511(19) Uani 1 1 d D U . . .
C3_7 C 0.4593(12) 0.3308(12) 0.5664(6) 0.044(3) Uani 1 1 d D U . . .
F4_7 F 0.4390(12) 0.2881(11) 0.5005(5) 0.057(2) Uani 1 1 d D U . . .
F5_7 F 0.5370(10) 0.2141(9) 0.6084(5) 0.0520(19) Uani 1 1 d D U . . .
F6_7 F 0.5494(12) 0.3995(11) 0.5373(5) 0.063(2) Uani 1 1 d D U . . .
C4_7 C 0.1860(15) 0.5379(12) 0.5662(7) 0.048(3) Uani 1 1 d D U . . .
F7_7 F 0.1349(13) 0.4734(10) 0.5267(5) 0.060(2) Uani 1 1 d D U . . .
F8_7 F 0.2660(14) 0.6001(11) 0.5083(5) 0.063(2) Uani 1 1 d D U . . .
F9_7 F 0.0591(11) 0.6412(9) 0.6109(6) 0.057(2) Uani 1 1 d D U . . .
O1_8 O 0.1607(9) 0.2867(8) 0.8397(4) 0.0279(16) Uani 1 1 d D U . . .
C1_8 C 0.2586(10) 0.1942(9) 0.8858(5) 0.0282(19) Uani 1 1 d D U . . .
C2_8 C 0.1958(14) 0.0850(11) 0.9326(6) 0.041(2) Uani 1 1 d D U . . .
F1_8 F 0.0396(10) 0.1498(9) 0.9646(5) 0.0511(19) Uani 1 1 d D U . . .
F2_8 F 0.2653(12) 0.0126(9) 0.9931(5) 0.051(2) Uani 1 1 d D U . . .
F3_8 F 0.2197(11) -0.0158(8) 0.8811(4) 0.0454(18) Uani 1 1 d D U . . .
C3_8 C 0.4305(11) 0.1083(11) 0.8319(6) 0.036(2) Uani 1 1 d D U . . .
F4_8 F 0.5106(12) 0.1883(10) 0.8062(6) 0.057(2) Uani 1 1 d D U . . .
F5_8 F 0.4233(10) 0.0656(9) 0.7617(4) 0.0469(18) Uani 1 1 d D U . . .
F6_8 F 0.5242(11) -0.0083(8) 0.8686(5) 0.051(2) Uani 1 1 d D U . . .
C4_8 C 0.2713(14) 0.2784(11) 0.9493(6) 0.039(2) Uani 1 1 d D U . . .
F7_8 F 0.2875(11) 0.3954(8) 0.9126(5) 0.0476(19) Uani 1 1 d D U . . .
F8_8 F 0.3943(12) 0.2037(9) 0.9844(5) 0.055(2) Uani 1 1 d D U . . .
F9_8 F 0.1349(11) 0.3253(8) 1.0093(4) 0.052(2) Uani 1 1 d D U . . .
H4 H 0.246(13) 0.251(12) 0.352(6) 0.06(2) Uiso 1 1 d D U . . .
H8 H 0.293(7) -0.305(13) 0.893(7) 0.05(2) Uiso 1 1 d D U . . .

loop_
_atom_site_aniso_label
_atom_site_aniso_U_11
_atom_site_aniso_U_22
_atom_site_aniso_U_33
_atom_site_aniso_U_23
_atom_site_aniso_U_13
_atom_site_aniso_U_12
Al1 0.0234(14) 0.0266(16) 0.0158(11) -0.0020(10) -0.0031(11) -0.0123(13)
N1 0.040(6) 0.039(6) 0.051(6) 0.008(5) -0.008(5) -0.022(5)
Al2 0.0222(14) 0.0260(14) 0.0176(11) -0.0011(10) -0.0030(11) -0.0090(13)
N2 0.062(8) 0.034(6) 0.046(6) -0.006(5) 0.000(5) -0.018(6)
O1_1 0.037(4) 0.028(4) 0.013(3) 0.001(2) -0.003(3) -0.015(3)
C1_1 0.039(5) 0.031(4) 0.013(3) 0.005(3) -0.002(3) -0.022(4)
C2_1 0.042(5) 0.054(6) 0.018(4) 0.006(4) 0.003(3) -0.029(4)
F1_1 0.043(4) 0.044(4) 0.043(4) 0.007(3) 0.000(3) -0.012(3)
F2_1 0.039(4) 0.053(4) 0.030(3) 0.008(3) 0.005(3) -0.020(4)
F3_1 0.052(4) 0.060(5) 0.041(4) 0.006(3) -0.014(3) -0.036(4)
C3_1 0.042(5) 0.039(5) 0.032(4) 0.003(4) -0.005(4) -0.022(4)
F4_1 0.044(4) 0.037(4) 0.032(3) 0.006(3) -0.005(3) -0.011(3)
F5_1 0.061(5) 0.028(3) 0.031(3) -0.004(2) -0.008(3) -0.017(3)
F6_1 0.054(4) 0.032(4) 0.035(3) 0.007(3) -0.006(3) -0.017(3)
C4_1 0.065(6) 0.040(5) 0.017(4) 0.006(4) -0.010(4) -0.032(5)
F7_1 0.063(5) 0.064(5) 0.036(4) 0.014(3) -0.025(3) -0.040(4)
F8_1 0.074(5) 0.070(5) 0.024(3) 0.017(3) -0.021(3) -0.044(5)
F9_1 0.082(6) 0.045(4) 0.032(3) -0.013(3) -0.008(3) -0.026(4)
O1_2 0.033(4) 0.032(4) 0.018(3) -0.001(3) -0.006(3) -0.016(3)
C1_2 0.026(4) 0.030(4) 0.015(4) 0.000(3) -0.002(3) -0.013(3)
C2_2 0.029(5) 0.033(5) 0.020(4) -0.001(3) -0.002(3) -0.011(4)
F1_2 0.041(4) 0.049(4) 0.025(3) 0.004(3) -0.005(3) -0.027(3)
F2_2 0.038(4) 0.048(4) 0.035(3) 0.005(3) -0.016(3) -0.017(3)
F3_2 0.035(4) 0.035(3) 0.039(3) -0.010(3) 0.003(3) -0.012(3)
C3_2 0.039(5) 0.039(5) 0.020(4) 0.006(3) -0.011(3) -0.024(4)
F4_2 0.044(4) 0.046(4) 0.027(3) 0.005(3) -0.005(3) -0.028(3)
F5_2 0.050(4) 0.034(3) 0.031(3) 0.006(3) -0.013(3) -0.018(3)
F6_2 0.053(4) 0.051(4) 0.027(3) 0.007(3) -0.019(3) -0.029(4)
C4_2 0.038(5) 0.029(5) 0.020(4) 0.003(3) -0.005(3) -0.013(4)
F7_2 0.036(3) 0.034(3) 0.028(3) -0.011(2) 0.004(2) -0.016(3)
F8_2 0.042(4) 0.049(4) 0.028(3) -0.004(3) -0.007(3) -0.026(3)
F9_2 0.061(4) 0.030(3) 0.024(3) 0.004(2) -0.017(3) -0.022(3)
O1_3 0.026(3) 0.030(4) 0.024(3) -0.002(3) -0.004(3) -0.012(3)
C1_3 0.023(4) 0.036(5) 0.023(4) -0.007(3) -0.001(3) -0.015(4)
C2_3 0.030(5) 0.032(5) 0.046(5) -0.014(4) -0.001(4) -0.013(4)
F1_3 0.044(4) 0.035(4) 0.060(4) -0.012(3) -0.002(3) -0.017(3)
F2_3 0.039(4) 0.041(4) 0.068(5) -0.016(4) -0.002(3) -0.011(3)
F3_3 0.058(5) 0.053(5) 0.049(4) -0.023(3) -0.011(4) -0.020(4)
C3_3 0.032(5) 0.041(5) 0.026(4) -0.003(4) -0.004(4) -0.013(4)
F4_3 0.048(4) 0.043(4) 0.034(3) -0.001(3) 0.000(3) -0.023(3)
F5_3 0.042(4) 0.066(5) 0.035(3) 0.016(3) -0.015(3) -0.030(4)
F6_3 0.031(3) 0.057(4) 0.031(3) -0.012(3) 0.004(3) -0.020(3)
C4_3 0.038(5) 0.030(5) 0.034(4) 0.004(4) -0.010(4) -0.018(4)
F7_3 0.055(5) 0.039(4) 0.038(3) -0.009(3) -0.020(3) -0.011(3)
F8_3 0.040(4) 0.054(5) 0.042(4) -0.002(3) -0.014(3) -0.020(3)
F9_3 0.050(4) 0.051(4) 0.041(4) 0.013(3) -0.019(3) -0.024(4)
O1_4 0.035(4) 0.024(3) 0.021(3) -0.004(3) -0.007(3) -0.012(3)
C1_4 0.030(4) 0.028(4) 0.031(4) -0.006(3) 0.001(3) -0.012(4)
C2_4 0.044(6) 0.043(6) 0.041(5) -0.011(4) -0.003(4) -0.012(5)
F1_4 0.034(4) 0.041(4) 0.054(4) -0.010(3) -0.003(3) -0.017(3)
F2_4 0.042(4) 0.031(4) 0.055(4) -0.011(3) -0.001(3) -0.011(3)
F3_4 0.074(6) 0.054(5) 0.031(3) -0.014(3) 0.006(3) -0.030(4)
C3_4 0.054(6) 0.043(6) 0.067(7) -0.011(5) -0.008(5) -0.019(5)
F4_4 0.037(4) 0.070(6) 0.082(6) -0.026(5) 0.009(4) -0.032(4)
F5_4 0.059(5) 0.039(4) 0.057(4) -0.013(3) -0.028(4) -0.009(4)
F6_4 0.078(6) 0.034(4) 0.105(7) -0.017(4) -0.054(6) -0.009(4)
C4_4 0.068(7) 0.034(5) 0.039(5) -0.008(4) 0.002(5) -0.017(5)
F7_4 0.084(6) 0.034(4) 0.034(4) -0.009(3) 0.018(4) -0.015(4)
F8_4 0.108(8) 0.036(4) 0.057(5) -0.008(4) 0.016(5) -0.034(5)
F9_4 0.094(6) 0.035(4) 0.071(6) 0.008(4) -0.044(5) -0.021(4)
O1_5 0.019(3) 0.030(4) 0.022(3) -0.012(3) 0.000(3) 0.000(3)
C1_5 0.030(5) 0.034(5) 0.021(4) -0.006(3) -0.002(3) -0.006(4)
C2_5 0.035(5) 0.048(6) 0.023(4) 0.002(4) -0.002(4) -0.008(4)
F1_5 0.065(5) 0.035(4) 0.044(4) 0.007(3) -0.005(4) -0.012(4)
F2_5 0.030(3) 0.053(5) 0.038(4) 0.001(3) -0.001(3) -0.002(3)
F3_5 0.056(5) 0.067(5) 0.024(3) -0.003(3) -0.011(3) -0.014(4)
C3_5 0.041(5) 0.035(5) 0.021(4) -0.006(3) -0.004(4) -0.010(4)
F4_5 0.053(4) 0.032(4) 0.042(4) 0.001(3) -0.005(3) -0.015(3)
F5_5 0.070(5) 0.074(6) 0.036(4) -0.006(3) -0.011(4) -0.044(5)
F6_5 0.052(5) 0.050(4) 0.033(3) -0.012(3) 0.013(3) -0.022(4)
C4_5 0.041(5) 0.031(5) 0.032(5) -0.017(4) -0.003(4) -0.004(4)
F7_5 0.063(5) 0.043(4) 0.037(3) -0.015(3) -0.017(3) -0.010(4)
F8_5 0.055(4) 0.025(3) 0.028(3) -0.012(2) -0.005(3) -0.002(3)
F9_5 0.070(6) 0.066(6) 0.054(5) -0.022(4) -0.001(4) -0.035(5)
O1_6 0.042(4) 0.033(4) 0.027(3) -0.004(3) -0.007(3) -0.024(4)
C1_6 0.036(5) 0.036(5) 0.027(4) -0.006(3) -0.004(4) -0.016(4)
C2_6 0.050(6) 0.044(6) 0.042(5) -0.017(4) -0.002(4) -0.016(5)
F1_6 0.068(6) 0.072(6) 0.043(4) -0.011(4) 0.003(4) -0.036(5)
F2_6 0.062(5) 0.045(4) 0.053(5) -0.026(4) -0.003(4) -0.011(4)
F3_6 0.046(5) 0.063(6) 0.062(5) -0.026(4) -0.015(4) 0.005(4)
C3_6 0.070(7) 0.053(6) 0.041(5) 0.001(4) -0.011(5) -0.041(6)
F4_6 0.087(7) 0.075(6) 0.051(4) -0.015(4) 0.014(4) -0.055(6)
F5_6 0.104(7) 0.044(4) 0.055(5) 0.005(4) -0.027(5) -0.032(5)
F6_6 0.086(7) 0.073(6) 0.059(5) -0.009(4) -0.009(5) -0.056(6)
C4_6 0.066(7) 0.039(6) 0.045(5) -0.006(4) -0.028(5) -0.012(5)
F7_6 0.056(5) 0.061(6) 0.077(6) -0.017(5) -0.031(4) -0.002(4)
F8_6 0.065(6) 0.058(5) 0.053(4) -0.014(4) -0.032(4) -0.016(4)
F9_6 0.085(7) 0.044(4) 0.063(5) 0.007(4) -0.044(5) -0.019(4)
O1_7 0.032(4) 0.034(4) 0.021(3) 0.001(3) -0.002(3) -0.017(3)
C1_7 0.037(5) 0.037(5) 0.024(4) 0.003(3) -0.005(4) -0.018(4)
C2_7 0.050(6) 0.045(5) 0.029(4) 0.004(4) -0.010(4) -0.027(5)
F1_7 0.063(5) 0.045(4) 0.035(3) 0.000(3) -0.010(3) -0.028(4)
F2_7 0.062(5) 0.044(4) 0.043(4) 0.004(3) -0.013(3) -0.034(4)
F3_7 0.057(5) 0.053(5) 0.054(4) 0.003(4) -0.032(4) -0.025(4)
C3_7 0.036(5) 0.054(6) 0.034(5) -0.005(4) 0.009(4) -0.023(5)
F4_7 0.065(5) 0.072(6) 0.034(3) -0.014(4) 0.006(3) -0.036(5)
F5_7 0.044(4) 0.052(4) 0.053(4) -0.005(3) -0.006(3) -0.018(4)
F6_7 0.065(5) 0.070(6) 0.047(4) -0.012(4) 0.020(4) -0.041(5)
C4_7 0.064(7) 0.047(6) 0.038(5) 0.010(4) -0.026(5) -0.026(5)
F7_7 0.084(6) 0.059(5) 0.049(4) 0.008(4) -0.043(5) -0.030(5)
F8_7 0.090(7) 0.059(5) 0.043(4) 0.019(4) -0.025(4) -0.037(5)
F9_7 0.061(5) 0.048(5) 0.059(5) 0.006(3) -0.029(4) -0.014(4)
O1_8 0.035(4) 0.020(3) 0.026(3) 0.001(3) -0.013(3) -0.007(3)
C1_8 0.030(4) 0.024(4) 0.027(4) 0.004(3) -0.013(3) -0.006(3)
C2_8 0.058(6) 0.036(5) 0.030(5) 0.003(4) -0.012(4) -0.022(5)
F1_8 0.054(4) 0.051(5) 0.045(4) 0.003(3) 0.000(3) -0.028(4)
F2_8 0.077(6) 0.043(4) 0.033(3) 0.011(3) -0.017(4) -0.028(4)
F3_8 0.062(5) 0.038(4) 0.038(4) 0.001(3) -0.011(3) -0.025(4)
C3_8 0.034(5) 0.034(5) 0.035(4) 0.006(4) -0.014(4) -0.009(4)
F4_8 0.058(5) 0.057(5) 0.062(5) 0.013(4) -0.013(4) -0.034(4)
F5_8 0.052(5) 0.045(4) 0.033(3) -0.003(3) -0.011(3) -0.012(4)
F6_8 0.056(5) 0.032(4) 0.052(4) 0.009(3) -0.029(4) -0.004(3)
C4_8 0.059(6) 0.029(5) 0.034(4) 0.007(4) -0.025(4) -0.018(4)
F7_8 0.070(5) 0.028(3) 0.052(4) 0.009(3) -0.033(4) -0.020(4)
F8_8 0.079(6) 0.036(4) 0.057(5) 0.005(3) -0.046(4) -0.016(4)
F9_8 0.077(5) 0.041(4) 0.031(3) -0.010(3) -0.015(3) -0.016(4)

loop_
_atom_type_symbol
_atom_type_description
_atom_type_scat_dispersion_real
_atom_type_scat_dispersion_imag
_atom_type_scat_source
C C 0.0181 0.0091 'International Tables Vol C Tables 4.2.6.8 and 6.1.1.4'
N N 0.0311 0.0180 'International Tables Vol C Tables 4.2.6.8 and 6.1.1.4'
O O 0.0492 0.0322 'International Tables Vol C Tables 4.2.6.8 and 6.1.1.4'
F F 0.0727 0.0534 'International Tables Vol C Tables 4.2.6.8 and 6.1.1.4'
Al Al 0.2130 0.2455 'International Tables Vol C Tables 4.2.6.8 and 6.1.1.4'
H H 0.0000 0.0000 'International Tables Vol C Tables 4.2.6.8 and 6.1.1.4'

loop_
_geom_angle_atom_site_label_1
_geom_angle_atom_site_label_2
_geom_angle_atom_site_label_3
_geom_angle
_geom_angle_site_symmetry_1
_geom_angle_site_symmetry_3
_geom_angle_publ_flag
O1_1 Al1 O1_4 112.9(4) . . ?
O1_1 Al1 O1_2 107.5(4) . . ?
O1_4 Al1 O1_2 107.2(4) . . ?
O1_1 Al1 O1_3 109.0(4) . . ?
O1_4 Al1 O1_3 108.9(4) . . ?
O1_2 Al1 O1_3 111.3(4) . . ?
H3 N1 H2 109(3) . . ?
H3 N1 H1 110(3) . . ?
H2 N1 H1 110(3) . . ?
H3 N1 H4 106(10) . . ?
H2 N1 H4 110(3) . . ?
H1 N1 H4 111(3) . . ?
O1_5 Al2 O1_7 109.0(4) . . ?
O1_5 Al2 O1_8 107.0(4) . . ?
O1_7 Al2 O1_8 111.8(4) . . ?
O1_5 Al2 O1_6 110.9(4) . . ?
O1_7 Al2 O1_6 108.5(4) . . ?
O1_8 Al2 O1_6 109.7(4) . . ?
H7 N2 H6 110(3) . . ?
H7 N2 H5 110(3) . . ?
H6 N2 H5 109(3) . . ?
H7 N2 H8 109(3) . . ?
H6 N2 H8 110(3) . . ?
H5 N2 H8 109(3) . . ?
C1_1 O1_1 Al1 146.5(7) . . ?
O1_1 C1_1 C3_1 112.0(7) . . ?
O1_1 C1_1 C2_1 108.2(7) . . ?
C3_1 C1_1 C2_1 108.1(7) . . ?
O1_1 C1_1 C4_1 110.0(7) . . ?
C3_1 C1_1 C4_1 109.2(7) . . ?
C2_1 C1_1 C4_1 109.4(7) . . ?
F1_1 C2_1 F2_1 108.4(8) . . ?
F1_1 C2_1 F3_1 108.5(9) . . ?
F2_1 C2_1 F3_1 107.4(9) . . ?
F1_1 C2_1 C1_1 110.2(8) . . ?
F2_1 C2_1 C1_1 112.2(8) . . ?
F3_1 C2_1 C1_1 110.0(8) . . ?
F6_1 C3_1 F5_1 107.3(8) . . ?
F6_1 C3_1 F4_1 107.5(8) . . ?
F5_1 C3_1 F4_1 105.2(8) . . ?
F6_1 C3_1 C1_1 114.3(8) . . ?
F5_1 C3_1 C1_1 110.7(8) . . ?
F4_1 C3_1 C1_1 111.3(8) . . ?
F7_1 C4_1 F8_1 106.9(9) . . ?
F7_1 C4_1 F9_1 106.7(9) . . ?
F8_1 C4_1 F9_1 107.9(8) . . ?
F7_1 C4_1 C1_1 111.1(8) . . ?
F8_1 C4_1 C1_1 112.8(8) . . ?
F9_1 C4_1 C1_1 111.1(8) . . ?
C1_2 O1_2 Al1 144.2(6) . . ?
O1_2 C1_2 C2_2 111.0(7) . . ?
O1_2 C1_2 C4_2 112.1(7) . . ?
C2_2 C1_2 C4_2 108.6(7) . . ?
O1_2 C1_2 C3_2 107.5(7) . . ?
C2_2 C1_2 C3_2 108.7(7) . . ?
C4_2 C1_2 C3_2 108.9(7) . . ?
F2_2 C2_2 F3_2 108.9(8) . . ?
F2_2 C2_2 F1_2 106.6(8) . . ?
F3_2 C2_2 F1_2 105.9(7) . . ?
F2_2 C2_2 C1_2 113.8(7) . . ?
F3_2 C2_2 C1_2 110.5(7) . . ?
F1_2 C2_2 C1_2 110.7(7) . . ?
F4_2 C3_2 F5_2 107.3(8) . . ?
F4_2 C3_2 F6_2 107.3(7) . . ?
F5_2 C3_2 F6_2 106.9(8) . . ?
F4_2 C3_2 C1_2 111.2(7) . . ?
F5_2 C3_2 C1_2 111.2(7) . . ?
F6_2 C3_2 C1_2 112.7(7) . . ?
F8_2 C4_2 F9_2 107.7(8) . . ?
F8_2 C4_2 F7_2 107.1(7) . . ?
F9_2 C4_2 F7_2 106.1(8) . . ?
F8_2 C4_2 C1_2 114.1(8) . . ?
F9_2 C4_2 C1_2 110.6(7) . . ?
F7_2 C4_2 C1_2 110.9(7) . . ?
C1_3 O1_3 Al1 146.3(6) . . ?
O1_3 C1_3 C2_3 108.2(7) . . ?
O1_3 C1_3 C4_3 109.7(7) . . ?
C2_3 C1_3 C4_3 110.4(7) . . ?
O1_3 C1_3 C3_3 110.7(7) . . ?
C2_3 C1_3 C3_3 109.2(7) . . ?
C4_3 C1_3 C3_3 108.6(7) . . ?
F3_3 C2_3 F1_3 106.3(9) . . ?
F3_3 C2_3 F2_3 108.1(9) . . ?
F1_3 C2_3 F2_3 107.1(9) . . ?
F3_3 C2_3 C1_3 111.2(8) . . ?
F1_3 C2_3 C1_3 110.7(8) . . ?
F2_3 C2_3 C1_3 113.0(8) . . ?
F5_3 C3_3 F4_3 107.5(8) . . ?
F5_3 C3_3 F6_3 107.6(8) . . ?
F4_3 C3_3 F6_3 106.2(8) . . ?
F5_3 C3_3 C1_3 112.0(8) . . ?
F4_3 C3_3 C1_3 111.7(7) . . ?
F6_3 C3_3 C1_3 111.6(8) . . ?
F8_3 C4_3 F7_3 107.5(8) . . ?
F8_3 C4_3 F9_3 107.0(8) . . ?
F7_3 C4_3 F9_3 106.4(8) . . ?
F8_3 C4_3 C1_3 113.8(8) . . ?
F7_3 C4_3 C1_3 112.2(8) . . ?
F9_3 C4_3 C1_3 109.5(7) . . ?
C1_4 O1_4 Al1 149.8(7) . . ?
O1_4 C1_4 C2_4 111.4(8) . . ?
O1_4 C1_4 C3_4 107.9(8) . . ?
C2_4 C1_4 C3_4 108.8(8) . . ?
O1_4 C1_4 C4_4 111.1(7) . . ?
C2_4 C1_4 C4_4 108.3(8) . . ?
C3_4 C1_4 C4_4 109.4(9) . . ?
F1_4 C2_4 F2_4 106.5(9) . . ?
F1_4 C2_4 F3_4 109.9(10) . . ?
F2_4 C2_4 F3_4 110.3(9) . . ?
F1_4 C2_4 C1_4 109.6(8) . . ?
F2_4 C2_4 C1_4 111.9(9) . . ?
F3_4 C2_4 C1_4 108.8(8) . . ?
F5_4 C3_4 F6_4 105.1(10) . . ?
F5_4 C3_4 F4_4 111.1(10) . . ?
F6_4 C3_4 F4_4 108.0(10) . . ?
F5_4 C3_4 C1_4 110.5(9) . . ?
F6_4 C3_4 C1_4 112.1(9) . . ?
F4_4 C3_4 C1_4 109.9(9) . . ?
F7_4 C4_4 F9_4 111.8(11) . . ?
F7_4 C4_4 F8_4 104.2(10) . . ?
F9_4 C4_4 F8_4 111.1(10) . . ?
F7_4 C4_4 C1_4 109.7(9) . . ?
F9_4 C4_4 C1_4 109.0(9) . . ?
F8_4 C4_4 C1_4 111.0(9) . . ?
C1_5 O1_5 Al2 148.5(7) . . ?
O1_5 C1_5 C3_5 109.7(8) . . ?
O1_5 C1_5 C4_5 110.4(8) . . ?
C3_5 C1_5 C4_5 109.8(7) . . ?
O1_5 C1_5 C2_5 107.1(7) . . ?
C3_5 C1_5 C2_5 109.3(8) . . ?
C4_5 C1_5 C2_5 110.5(8) . . ?
F1_5 C2_5 F3_5 109.7(9) . . ?
F1_5 C2_5 F2_5 107.4(9) . . ?
F3_5 C2_5 F2_5 106.8(9) . . ?
F1_5 C2_5 C1_5 110.6(9) . . ?
F3_5 C2_5 C1_5 110.9(9) . . ?
F2_5 C2_5 C1_5 111.3(8) . . ?
F4_5 C3_5 F5_5 106.6(9) . . ?
F4_5 C3_5 F6_5 106.3(8) . . ?
F5_5 C3_5 F6_5 105.9(9) . . ?
F4_5 C3_5 C1_5 112.4(8) . . ?
F5_5 C3_5 C1_5 112.4(8) . . ?
F6_5 C3_5 C1_5 112.7(8) . . ?
F9_5 C4_5 F8_5 107.3(9) . . ?
F9_5 C4_5 F7_5 108.1(10) . . ?
F8_5 C4_5 F7_5 106.8(8) . . ?
F9_5 C4_5 C1_5 112.6(8) . . ?
F8_5 C4_5 C1_5 111.8(9) . . ?
F7_5 C4_5 C1_5 110.0(8) . . ?
C1_6 O1_6 Al2 146.7(7) . . ?
O1_6 C1_6 C3_6 109.3(8) . . ?
O1_6 C1_6 C4_6 112.7(8) . . ?
C3_6 C1_6 C4_6 108.9(8) . . ?
O1_6 C1_6 C2_6 110.7(8) . . ?
C3_6 C1_6 C2_6 109.1(8) . . ?
C4_6 C1_6 C2_6 106.0(8) . . ?
F3_6 C2_6 F2_6 107.6(10) . . ?
F3_6 C2_6 F1_6 107.8(11) . . ?
F2_6 C2_6 F1_6 106.7(9) . . ?
F3_6 C2_6 C1_6 110.9(9) . . ?
F2_6 C2_6 C1_6 112.5(9) . . ?
F1_6 C2_6 C1_6 111.1(9) . . ?
F6_6 C3_6 F4_6 108.6(11) . . ?
F6_6 C3_6 F5_6 106.8(10) . . ?
F4_6 C3_6 F5_6 104.7(10) . . ?
F6_6 C3_6 C1_6 115.3(9) . . ?
F4_6 C3_6 C1_6 110.5(9) . . ?
F5_6 C3_6 C1_6 110.3(9) . . ?
F9_6 C4_6 F8_6 109.4(10) . . ?
F9_6 C4_6 F7_6 104.2(10) . . ?
F8_6 C4_6 F7_6 105.7(10) . . ?
F9_6 C4_6 C1_6 111.9(9) . . ?
F8_6 C4_6 C1_6 114.8(9) . . ?
F7_6 C4_6 C1_6 110.1(9) . . ?
C1_7 O1_7 Al2 149.5(7) . . ?
O1_7 C1_7 C3_7 107.7(8) . . ?
O1_7 C1_7 C4_7 110.1(8) . . ?
C3_7 C1_7 C4_7 109.9(8) . . ?
O1_7 C1_7 C2_7 111.7(7) . . ?
C3_7 C1_7 C2_7 108.6(8) . . ?
C4_7 C1_7 C2_7 108.8(8) . . ?
F3_7 C2_7 F2_7 108.3(9) . . ?
F3_7 C2_7 F1_7 104.4(9) . . ?
F2_7 C2_7 F1_7 106.1(9) . . ?
F3_7 C2_7 C1_7 112.1(9) . . ?
F2_7 C2_7 C1_7 114.1(8) . . ?
F1_7 C2_7 C1_7 111.2(8) . . ?
F6_7 C3_7 F5_7 109.4(10) . . ?
F6_7 C3_7 F4_7 107.2(9) . . ?
F5_7 C3_7 F4_7 107.7(10) . . ?
F6_7 C3_7 C1_7 111.1(9) . . ?
F5_7 C3_7 C1_7 111.0(8) . . ?
F4_7 C3_7 C1_7 110.3(9) . . ?
F9_7 C4_7 F7_7 108.6(10) . . ?
F9_7 C4_7 F8_7 107.4(10) . . ?
F7_7 C4_7 F8_7 107.2(9) . . ?
F9_7 C4_7 C1_7 111.2(8) . . ?
F7_7 C4_7 C1_7 110.5(9) . . ?
F8_7 C4_7 C1_7 111.8(9) . . ?
C1_8 O1_8 Al2 146.6(7) . . ?
O1_8 C1_8 C2_8 111.5(8) . . ?
O1_8 C1_8 C3_8 111.5(7) . . ?
C2_8 C1_8 C3_8 107.5(8) . . ?
O1_8 C1_8 C4_8 109.1(7) . . ?
C2_8 C1_8 C4_8 109.2(7) . . ?
C3_8 C1_8 C4_8 108.0(8) . . ?
F1_8 C2_8 F2_8 107.9(9) . . ?
F1_8 C2_8 F3_8 106.3(9) . . ?
F2_8 C2_8 F3_8 105.8(9) . . ?
F1_8 C2_8 C1_8 110.5(8) . . ?
F2_8 C2_8 C1_8 114.2(9) . . ?
F3_8 C2_8 C1_8 111.8(8) . . ?
F6_8 C3_8 F4_8 106.5(9) . . ?
F6_8 C3_8 F5_8 107.1(9) . . ?
F4_8 C3_8 F5_8 105.1(9) . . ?
F6_8 C3_8 C1_8 115.3(8) . . ?
F4_8 C3_8 C1_8 111.8(8) . . ?
F5_8 C3_8 C1_8 110.5(8) . . ?
F8_8 C4_8 F9_8 108.3(9) . . ?
F8_8 C4_8 F7_8 107.3(9) . . ?
F9_8 C4_8 F7_8 106.4(9) . . ?
F8_8 C4_8 C1_8 114.4(8) . . ?
F9_8 C4_8 C1_8 109.9(8) . . ?
F7_8 C4_8 C1_8 110.2(8) . . ?

loop_
_geom_bond_atom_site_label_1
_geom_bond_atom_site_label_2
_geom_bond_distance
_geom_bond_site_symmetry_2
_geom_bond_publ_flag
Al1 O1_1 1.715(7) . ?
Al1 O1_4 1.725(8) . ?
Al1 O1_2 1.727(7) . ?
Al1 O1_3 1.741(8) . ?
N1 H3 0.869(15) . ?
N1 H2 0.871(15) . ?
N1 H1 0.867(15) . ?
N1 H4 0.868(15) . ?
Al2 O1_5 1.714(7) . ?
Al2 O1_7 1.729(7) . ?
Al2 O1_8 1.733(7) . ?
Al2 O1_6 1.733(8) . ?
N2 H7 0.870(15) . ?
N2 H6 0.870(15) . ?
N2 H5 0.872(15) . ?
N2 H8 0.874(15) . ?
O1_1 C1_1 1.372(9) . ?
C1_1 C3_1 1.547(8) . ?
C1_1 C2_1 1.547(8) . ?
C1_1 C4_1 1.548(8) . ?
C2_1 F1_1 1.327(12) . ?
C2_1 F2_1 1.334(10) . ?
C2_1 F3_1 1.353(12) . ?
C3_1 F6_1 1.328(11) . ?
C3_1 F5_1 1.338(11) . ?
C3_1 F4_1 1.347(12) . ?
C4_1 F7_1 1.333(12) . ?
C4_1 F8_1 1.342(10) . ?
C4_1 F9_1 1.342(12) . ?
O1_2 C1_2 1.353(10) . ?
C1_2 C2_2 1.544(8) . ?
C1_2 C4_2 1.552(8) . ?
C1_2 C3_2 1.553(8) . ?
C2_2 F2_2 1.325(11) . ?
C2_2 F3_2 1.333(11) . ?
C2_2 F1_2 1.361(10) . ?
C3_2 F4_2 1.325(11) . ?
C3_2 F5_2 1.327(11) . ?
C3_2 F6_2 1.347(10) . ?
C4_2 F8_2 1.332(11) . ?
C4_2 F9_2 1.332(10) . ?
C4_2 F7_2 1.352(11) . ?
O1_3 C1_3 1.342(11) . ?
C1_3 C2_3 1.544(8) . ?
C1_3 C4_3 1.550(8) . ?
C1_3 C3_3 1.551(8) . ?
C2_3 F3_3 1.330(12) . ?
C2_3 F1_3 1.347(12) . ?
C2_3 F2_3 1.347(12) . ?
C3_3 F5_3 1.325(11) . ?
C3_3 F4_3 1.350(12) . ?
C3_3 F6_3 1.353(11) . ?
C4_3 F8_3 1.324(11) . ?
C4_3 F7_3 1.342(11) . ?
C4_3 F9_3 1.362(11) . ?
O1_4 C1_4 1.349(11) . ?
C1_4 C2_4 1.546(8) . ?
C1_4 C3_4 1.546(9) . ?
C1_4 C4_4 1.553(9) . ?
C2_4 F1_4 1.340(13) . ?
C2_4 F2_4 1.348(12) . ?
C2_4 F3_4 1.368(12) . ?
C3_4 F5_4 1.353(13) . ?
C3_4 F6_4 1.354(13) . ?
C3_4 F4_4 1.355(13) . ?
C4_4 F7_4 1.335(12) . ?
C4_4 F9_4 1.352(14) . ?
C4_4 F8_4 1.382(13) . ?
O1_5 C1_5 1.355(11) . ?
C1_5 C3_5 1.548(8) . ?
C1_5 C4_5 1.549(8) . ?
C1_5 C2_5 1.555(8) . ?
C2_5 F1_5 1.331(13) . ?
C2_5 F3_5 1.334(12) . ?
C2_5 F2_5 1.351(11) . ?
C3_5 F4_5 1.327(12) . ?
C3_5 F5_5 1.344(12) . ?
C3_5 F6_5 1.347(11) . ?
C4_5 F9_5 1.319(13) . ?
C4_5 F8_5 1.342(11) . ?
C4_5 F7_5 1.341(12) . ?
O1_6 C1_6 1.355(11) . ?
C1_6 C3_6 1.550(8) . ?
C1_6 C4_6 1.552(8) . ?
C1_6 C2_6 1.558(8) . ?
C2_6 F3_6 1.308(13) . ?
C2_6 F2_6 1.346(13) . ?
C2_6 F1_6 1.347(13) . ?
C3_6 F6_6 1.324(13) . ?
C3_6 F4_6 1.332(13) . ?
C3_6 F5_6 1.348(14) . ?
C4_6 F9_6 1.325(14) . ?
C4_6 F8_6 1.336(12) . ?
C4_6 F7_6 1.354(14) . ?
O1_7 C1_7 1.361(11) . ?
C1_7 C3_7 1.547(8) . ?
C1_7 C4_7 1.548(8) . ?
C1_7 C2_7 1.549(8) . ?
C2_7 F3_7 1.330(12) . ?
C2_7 F2_7 1.335(12) . ?
C2_7 F1_7 1.342(12) . ?
C3_7 F6_7 1.318(13) . ?
C3_7 F5_7 1.327(13) . ?
C3_7 F4_7 1.352(13) . ?
C4_7 F9_7 1.322(13) . ?
C4_7 F7_7 1.332(13) . ?
C4_7 F8_7 1.346(13) . ?
O1_8 C1_8 1.336(10) . ?
C1_8 C2_8 1.547(8) . ?
C1_8 C3_8 1.550(8) . ?
C1_8 C4_8 1.551(8) . ?
C2_8 F1_8 1.314(13) . ?
C2_8 F2_8 1.325(12) . ?
C2_8 F3_8 1.368(12) . ?
C3_8 F6_8 1.331(11) . ?
C3_8 F4_8 1.334(12) . ?
C3_8 F5_8 1.359(12) . ?
C4_8 F8_8 1.333(12) . ?
C4_8 F9_8 1.339(13) . ?
C4_8 F7_8 1.344(12) . ?
